data_8000480
loop_
_publ_author_name
'Su, Binbin'
'Song, Gaomin'
'Molokeev, Maxim S.'
'Golovnev, Nicolay N.'
'Lesnikov, Maxim K.'
'Lin, Zheshuai'
'Xia, Zhiguo'

_publ_section_title
;
 Role of Metal-Chloride Anions in Photoluminescence Regulations for Hybrid
 Metal Halides.
;
_journal_issue 7
_journal_name_full 'The journal of physical chemistry letters'
_journal_page_first 1918
_journal_page_last 1925
_journal_paper_doi 10.1021/acs.jpclett.1c00182
_journal_volume 12
_journal_year 2021
_chemical_formula_moiety
;
C19 H24 F N3 O3, 0.5(Bi2 Cl10), Cl, 2(H2 O), O
;
_chemical_formula_sum 'C19 H22 Bi Cl6 F N3 O6'
_chemical_formula_weight 835.12
_space_group_crystal_system triclinic
_space_group_IT_number 2
_space_group_name_Hall '-P 1'
_space_group_name_H-M_alt 'P -1'
_atom_sites_solution_hydrogens mixed
_audit_creation_method SHELXL-2014/7
_cell_angle_alpha 70.746(8)
_cell_angle_beta 89.925(9)
_cell_angle_gamma 76.317(9)
_cell_formula_units_Z 2
_cell_length_a 7.987(3)
_cell_length_b 14.188(5)
_cell_length_c 14.544(5)
_cell_measurement_reflns_used 21968
_cell_measurement_temperature 296(2)
_cell_measurement_theta_max 30.657
_cell_measurement_theta_min 1.488
_cell_volume 1506.5(9)
_computing_cell_refinement 'APEX2 (Bruker, 2003-2008)'
_computing_data_collection 'APEX2 (Bruker, 2003-2008)'
_computing_data_reduction 'SAINT (Bruker, 2009)'
_computing_molecular_graphics 'DIAMOND (Brandenburg, 2005)'
_computing_publication_material 'publCIF (Westrip, 2009)'
_computing_structure_refinement 'SHELXL-2014/7 (Sheldrick, 2014)'
_computing_structure_solution 'SHELXS-2014 (Sheldrick, 2014)'
_diffrn_ambient_temperature 296(2)
_diffrn_measured_fraction_theta_full 0.998
_diffrn_measured_fraction_theta_max 0.978
_diffrn_measurement_device_type 'Bruker PHOTON2 CCD'
_diffrn_measurement_method '\f and \w scans'
_diffrn_radiation_type MoK\a
_diffrn_radiation_wavelength 0.71073
_diffrn_reflns_av_R_equivalents 0.0827
_diffrn_reflns_av_unetI/netI 0.1106
_diffrn_reflns_Laue_measured_fraction_full 0.998
_diffrn_reflns_Laue_measured_fraction_max 0.978
_diffrn_reflns_limit_h_max 11
_diffrn_reflns_limit_h_min -11
_diffrn_reflns_limit_k_max 20
_diffrn_reflns_limit_k_min -20
_diffrn_reflns_limit_l_max 20
_diffrn_reflns_limit_l_min -20
_diffrn_reflns_number 21968
_diffrn_reflns_point_group_measured_fraction_full 0.998
_diffrn_reflns_point_group_measured_fraction_max 0.978
_diffrn_reflns_theta_full 25.000
_diffrn_reflns_theta_max 30.657
_diffrn_reflns_theta_min 1.488
_exptl_absorpt_coefficient_mu 6.426
_exptl_absorpt_correction_T_max 0.7461
_exptl_absorpt_correction_T_min 0.5740
_exptl_absorpt_correction_type multi-scan
_exptl_absorpt_process_details
;
SADABS-2004/1. Bruker AXS Inc., Madison, Wisconsin, USA, 2004
;
_exptl_crystal_colour colorless
_exptl_crystal_density_diffrn 1.841
_exptl_crystal_description block
_exptl_crystal_F_000 798
_exptl_crystal_size_max 0.3
_exptl_crystal_size_mid 0.2
_exptl_crystal_size_min 0.2
_refine_diff_density_max 2.585
_refine_diff_density_min -1.298
_refine_diff_density_rms 0.188
_refine_ls_extinction_coef 0.0043(6)
_refine_ls_extinction_expression Fc^*^=kFc[1+0.001xFc^2^\l^3^/sin(2\q)]^-1/4^
_refine_ls_extinction_method 'SHELXL-2014/7 (Sheldrick 2014'
_refine_ls_goodness_of_fit_ref 0.896
_refine_ls_hydrogen_treatment mixed
_refine_ls_matrix_type full
_refine_ls_number_parameters 344
_refine_ls_number_reflns 9122
_refine_ls_number_restraints 25
_refine_ls_restrained_S_all 0.917
_refine_ls_R_factor_all 0.1163
_refine_ls_R_factor_gt 0.0625
_refine_ls_shift/su_max 0.001
_refine_ls_shift/su_mean 0.000
_refine_ls_structure_factor_coef Fsqd
_refine_ls_weighting_details 'w=1/[\s^2^(Fo^2^)+(0.1000P)^2^] where P=(Fo^2^+2Fc^2^)/3'
_refine_ls_weighting_scheme calc
_refine_ls_wR_factor_gt 0.1503
_refine_ls_wR_factor_ref 0.1804
_reflns_Friedel_coverage 0.000
_reflns_number_gt 5303
_reflns_number_total 9122
_reflns_threshold_expression 'I > 2\s(I)'
_cod_data_source_file jz1c00182_si_002.cif
_cod_data_source_block c
_cod_depositor_comments 'Adding full bibliography for 8000478--8000480.cif.'
_cod_original_cell_volume 1506.6(9)
_cod_database_code 8000480
_shelx_shelxl_version_number 2014/7
_shelx_space_group_comment
;
The symmetry employed for this shelxl refinement is uniquely defined
by the following loop, which should always be used as a source of
symmetry information in preference to the above space-group names.
They are only intended as comments.
;

loop_
_space_group_symop_operation_xyz
'x, y, z'
'-x, -y, -z'

loop_
_atom_site_label
_atom_site_type_symbol
_atom_site_fract_x
_atom_site_fract_y
_atom_site_fract_z
_atom_site_U_iso_or_equiv
_atom_site_adp_type
_atom_site_occupancy
_atom_site_site_symmetry_order
_atom_site_calc_flag
_atom_site_refinement_flags_posn
_atom_site_refinement_flags_adp
_atom_site_refinement_flags_occupancy
_atom_site_disorder_assembly
_atom_site_disorder_group
Bi Bi 0.52383(4) 0.34887(3) -0.02296(2) 0.04313(15) Uani 1 1 d . . . . .
Cl1 Cl 0.2655(3) 0.5072(2) 0.01933(18) 0.0523(5) Uani 1 1 d . . . . .
Cl2 Cl 0.4714(3) 0.4312(2) -0.21807(17) 0.0589(6) Uani 1 1 d . . . . .
Cl3 Cl 0.5507(5) 0.2601(3) 0.17525(19) 0.0759(8) Uani 1 1 d D . . . .
Cl4 Cl 0.7918(5) 0.2137(3) -0.0343(2) 0.0962(12) Uani 1 1 d . . . . .
Cl5 Cl 0.3019(6) 0.2488(4) -0.0354(3) 0.1084(13) Uani 1 1 d . U . . .
Cl6 Cl 0.6797(5) -0.1601(2) 0.4402(2) 0.0753(9) Uani 1 1 d . . . . .
O1 O 0.7051(10) 0.2806(5) 0.3785(5) 0.0564(17) Uani 1 1 d D . . . .
HO1 H 0.713(13) 0.225(5) 0.360(8) 0.068 Uiso 1 1 d D U . . .
O2 O 0.7181(11) 0.0918(5) 0.3927(5) 0.066(2) Uani 1 1 d . . . . .
O3 O 0.7960(11) -0.0313(5) 0.5359(5) 0.0618(19) Uani 1 1 d D . . . .
HO3 H 0.786(14) -0.082(6) 0.514(8) 0.074 Uiso 1 1 d D U . . .
F F 0.7591(9) 0.5800(4) 0.4677(4) 0.0663(17) Uani 1 1 d . . . . .
N1 N 0.8856(9) 0.1665(5) 0.6670(5) 0.0387(15) Uani 1 1 d . . . . .
N2 N 0.8709(9) 0.5098(6) 0.6658(5) 0.0424(16) Uani 1 1 d . . . . .
N3 N 0.8863(11) 0.6347(6) 0.7851(5) 0.0479(18) Uani 1 1 d . . . . .
H3 H 0.7934 0.6189 0.8271 0.058 Uiso 1 1 calc R U . . .
C1 C 0.7643(13) 0.0632(8) 0.4791(7) 0.050(2) Uani 1 1 d . . . . .
C2 C 0.8572(11) 0.1027(7) 0.6226(6) 0.0430(19) Uani 1 1 d . . . . .
H2 H 0.8786 0.0327 0.6583 0.052 Uiso 1 1 calc R U . . .
C3 C 0.7977(12) 0.1365(7) 0.5263(6) 0.0415(19) Uani 1 1 d . . . . .
C4 C 0.7642(11) 0.2410(7) 0.4725(6) 0.0408(18) Uani 1 1 d . . . . .
C5 C 0.7572(12) 0.4159(7) 0.4701(6) 0.045(2) Uani 1 1 d . . . . .
H5 H 0.7198 0.4433 0.4039 0.054 Uiso 1 1 calc R U . . .
C6 C 0.7821(12) 0.4794(6) 0.5189(6) 0.0426(19) Uani 1 1 d . . . . .
C7 C 0.8378(11) 0.4442(7) 0.6179(6) 0.0391(18) Uani 1 1 d . . . . .
C8 C 0.8729(11) 0.3379(7) 0.6673(6) 0.0404(18) Uani 1 1 d . . . . .
H8 H 0.9115 0.3115 0.7333 0.049 Uiso 1 1 calc R U . . .
C9 C 0.8510(10) 0.2714(7) 0.6191(6) 0.0374(17) Uani 1 1 d . . . . .
C10 C 0.7879(11) 0.3096(7) 0.5191(6) 0.0412(19) Uani 1 1 d . . . . .
C11 C 0.9425(12) 0.1257(7) 0.7704(6) 0.046(2) Uani 1 1 d . . . . .
H11 H 0.8532 0.1369 0.8146 0.055 Uiso 1 1 calc R U . . .
C12 C 1.1216(14) 0.1268(8) 0.8019(8) 0.063(3) Uani 1 1 d . . . . .
H12A H 1.1370 0.1402 0.8621 0.075 Uiso 1 1 calc R U . . .
H12B H 1.1935 0.1544 0.7512 0.075 Uiso 1 1 calc R U . . .
C13 C 1.0828(16) 0.0255(8) 0.8093(8) 0.070(3) Uani 1 1 d . . . . .
H13A H 1.0745 -0.0215 0.8740 0.084 Uiso 1 1 calc R U . . .
H13B H 1.1310 -0.0073 0.7630 0.084 Uiso 1 1 calc R U . . .
C14 C 0.7334(11) 0.6049(6) 0.6541(6) 0.0426(19) Uani 1 1 d . . . . .
H14A H 0.6420 0.5884 0.6957 0.051 Uiso 1 1 calc R U . . .
H14B H 0.6840 0.6358 0.5869 0.051 Uiso 1 1 calc R U . . .
C15 C 0.8130(15) 0.6801(8) 0.6823(7) 0.056(3) Uani 1 1 d . . . . .
H15A H 0.9035 0.6968 0.6400 0.068 Uiso 1 1 calc R U . . .
H15B H 0.7253 0.7434 0.6735 0.068 Uiso 1 1 calc R U . . .
C16 C 1.0176(11) 0.5372(8) 0.7971(7) 0.052(2) Uani 1 1 d . . . . .
H16A H 1.1139 0.5527 0.7593 0.062 Uiso 1 1 calc R U . . .
H16B H 1.0611 0.5045 0.8653 0.062 Uiso 1 1 calc R U . . .
C17 C 0.9472(13) 0.4651(7) 0.7653(7) 0.050(2) Uani 1 1 d . . . . .
H17A H 1.0393 0.4045 0.7712 0.060 Uiso 1 1 calc R U . . .
H17B H 0.8603 0.4432 0.8082 0.060 Uiso 1 1 calc R U . . .
C18 C 0.981(2) 0.6959(12) 0.8238(12) 0.104(5) Uani 1 1 d D U . . .
H18A H 0.9882 0.6686 0.8946 0.124 Uiso 1 1 calc R U . . .
H18B H 1.0986 0.6834 0.8046 0.124 Uiso 1 1 calc R U . . .
C19 C 0.910(3) 0.8074(12) 0.7932(16) 0.147(8) Uani 1 1 d D U . . .
H19A H 0.9816 0.8371 0.8225 0.176 Uiso 1 1 calc R U . . .
H19B H 0.9059 0.8367 0.7233 0.176 Uiso 1 1 calc R U . . .
H19C H 0.7950 0.8218 0.8136 0.176 Uiso 1 1 calc R U . . .
OW1 O 0.4812(13) 0.0413(8) 0.2758(8) 0.088(3) Uani 1 1 d D . . . .
HW1A H 0.532(15) 0.090(7) 0.239(9) 0.106 Uiso 1 1 d D U . . .
HW1B H 0.525(19) -0.009(12) 0.327(11) 0.106 Uiso 1 1 d . U . . .
OW2 O 0.5097(15) -0.2366(8) 0.2847(8) 0.093(3) Uani 1 1 d D . . . .
HW2A H 0.586(15) -0.297(6) 0.293(12) 0.111 Uiso 1 1 d D U . . .
HW2B H 0.517(19) -0.224(11) 0.341(6) 0.111 Uiso 1 1 d D U . . .
OW3 O 0.4237(13) -0.0520(8) 0.1720(9) 0.110(3) Uani 1 1 d . . . . .

loop_
_atom_site_aniso_label
_atom_site_aniso_U_11
_atom_site_aniso_U_22
_atom_site_aniso_U_33
_atom_site_aniso_U_23
_atom_site_aniso_U_13
_atom_site_aniso_U_12
Bi 0.0540(2) 0.0494(2) 0.02936(18) -0.01434(14) -0.00031(12) -0.01767(15)
Cl1 0.0501(12) 0.0611(15) 0.0523(13) -0.0262(11) 0.0044(10) -0.0163(11)
Cl2 0.0666(15) 0.0636(16) 0.0392(12) -0.0082(11) -0.0021(10) -0.0156(12)
Cl3 0.110(2) 0.077(2) 0.0382(13) -0.0111(13) -0.0068(13) -0.0316(17)
Cl4 0.112(3) 0.090(2) 0.0576(18) -0.0270(17) -0.0006(17) 0.032(2)
Cl5 0.140(3) 0.135(3) 0.086(2) -0.0417(19) 0.0074(18) -0.096(2)
Cl6 0.128(3) 0.0506(16) 0.0516(15) -0.0158(12) -0.0134(15) -0.0323(16)
O1 0.087(5) 0.045(4) 0.033(3) -0.013(3) -0.015(3) -0.009(3)
O2 0.117(6) 0.043(4) 0.040(4) -0.017(3) -0.017(4) -0.020(4)
O3 0.103(6) 0.037(4) 0.044(4) -0.014(3) -0.017(4) -0.017(4)
F 0.122(5) 0.041(3) 0.035(3) -0.008(2) -0.009(3) -0.026(3)
N1 0.046(4) 0.038(4) 0.031(3) -0.012(3) 0.000(3) -0.009(3)
N2 0.046(4) 0.043(4) 0.038(4) -0.016(3) -0.010(3) -0.008(3)
N3 0.075(5) 0.042(4) 0.037(4) -0.021(3) 0.002(3) -0.024(4)
C1 0.059(6) 0.049(6) 0.044(5) -0.017(4) -0.004(4) -0.014(4)
C2 0.050(5) 0.044(5) 0.036(4) -0.013(4) 0.000(3) -0.013(4)
C3 0.059(5) 0.036(5) 0.034(4) -0.015(4) 0.002(4) -0.016(4)
C4 0.044(5) 0.047(5) 0.030(4) -0.012(4) -0.004(3) -0.010(4)
C5 0.061(5) 0.044(5) 0.031(4) -0.014(4) -0.007(4) -0.016(4)
C6 0.062(5) 0.029(4) 0.036(4) -0.009(3) 0.000(4) -0.012(4)
C7 0.043(4) 0.040(5) 0.037(4) -0.015(4) -0.005(3) -0.011(4)
C8 0.050(5) 0.040(5) 0.028(4) -0.010(3) -0.008(3) -0.007(4)
C9 0.042(4) 0.041(5) 0.029(4) -0.011(3) 0.001(3) -0.011(4)
C10 0.052(5) 0.043(5) 0.032(4) -0.017(4) -0.002(3) -0.013(4)
C11 0.060(5) 0.049(5) 0.029(4) -0.011(4) -0.003(4) -0.017(4)
C12 0.075(7) 0.059(7) 0.052(6) -0.021(5) -0.020(5) -0.009(5)
C13 0.099(9) 0.048(6) 0.048(6) -0.009(5) -0.032(6) -0.001(6)
C14 0.053(5) 0.027(4) 0.041(5) -0.008(3) -0.008(4) -0.002(4)
C15 0.096(8) 0.040(5) 0.032(5) -0.008(4) -0.004(5) -0.019(5)
C16 0.041(5) 0.061(6) 0.054(6) -0.026(5) -0.008(4) -0.005(4)
C17 0.053(5) 0.039(5) 0.056(6) -0.021(4) -0.011(4) -0.001(4)
C18 0.107(5) 0.102(5) 0.103(5) -0.038(2) 0.005(2) -0.026(2)
C19 0.150(8) 0.145(8) 0.146(8) -0.050(5) 0.006(4) -0.039(4)
OW1 0.087(7) 0.083(7) 0.084(7) -0.013(5) -0.012(5) -0.022(5)
OW2 0.111(8) 0.084(7) 0.100(8) -0.045(6) 0.006(6) -0.038(6)
OW3 0.099(7) 0.104(8) 0.134(10) -0.043(7) -0.016(6) -0.039(6)

loop_
_atom_type_symbol
_atom_type_description
_atom_type_scat_dispersion_real
_atom_type_scat_dispersion_imag
_atom_type_scat_source
C C 0.0033 0.0016 'International Tables Vol C Tables 4.2.6.8 and 6.1.1.4'
H H 0.0000 0.0000 'International Tables Vol C Tables 4.2.6.8 and 6.1.1.4'
N N 0.0061 0.0033 'International Tables Vol C Tables 4.2.6.8 and 6.1.1.4'
O O 0.0106 0.0060 'International Tables Vol C Tables 4.2.6.8 and 6.1.1.4'
F F 0.0171 0.0103 'International Tables Vol C Tables 4.2.6.8 and 6.1.1.4'
Cl Cl 0.1484 0.1585 'International Tables Vol C Tables 4.2.6.8 and 6.1.1.4'
Bi Bi -4.1077 10.2566 'International Tables Vol C Tables 4.2.6.8 and 6.1.1.4'

loop_
_geom_angle_atom_site_label_1
_geom_angle_atom_site_label_2
_geom_angle_atom_site_label_3
_geom_angle
_geom_angle_site_symmetry_1
_geom_angle_site_symmetry_3
_geom_angle_publ_flag
Cl5 Bi Cl4 96.69(16) . . ?
Cl5 Bi Cl2 85.71(11) . . ?
Cl4 Bi Cl2 91.35(10) . . ?
Cl5 Bi Cl3 89.50(11) . . ?
Cl4 Bi Cl3 90.69(11) . . ?
Cl2 Bi Cl3 174.98(9) . . ?
Cl5 Bi Cl1 92.45(13) . . ?
Cl4 Bi Cl1 168.24(10) . . ?
Cl2 Bi Cl1 96.72(8) . . ?
Cl3 Bi Cl1 81.97(9) . . ?
Cl5 Bi Cl1 171.14(12) . 2_665 ?
Cl4 Bi Cl1 91.50(12) . 2_665 ?
Cl2 Bi Cl1 90.74(8) . 2_665 ?
Cl3 Bi Cl1 93.79(8) . 2_665 ?
Cl1 Bi Cl1 79.89(7) . 2_665 ?
Bi Cl1 Bi 100.11(7) . 2_665 ?
C4 O1 HO1 104(7) . . ?
C1 O3 HO3 122(7) . . ?
C2 N1 C9 121.7(7) . . ?
C2 N1 C11 119.2(7) . . ?
C9 N1 C11 118.9(7) . . ?
C7 N2 C17 118.8(7) . . ?
C7 N2 C14 117.0(7) . . ?
C17 N2 C14 110.1(7) . . ?
C15 N3 C16 108.5(7) . . ?
C15 N3 C18 117.8(9) . . ?
C16 N3 C18 104.1(9) . . ?
C15 N3 H3 108.7 . . ?
C16 N3 H3 108.7 . . ?
C18 N3 H3 108.7 . . ?
O2 C1 O3 123.8(9) . . ?
O2 C1 C3 121.4(9) . . ?
O3 C1 C3 114.8(8) . . ?
N1 C2 C3 122.3(8) . . ?
N1 C2 H2 118.9 . . ?
C3 C2 H2 118.9 . . ?
C2 C3 C4 119.3(8) . . ?
C2 C3 C1 120.9(8) . . ?
C4 C3 C1 119.8(8) . . ?
O1 C4 C3 123.3(8) . . ?
O1 C4 C10 117.7(8) . . ?
C3 C4 C10 119.0(8) . . ?
C6 C5 C10 120.3(8) . . ?
C6 C5 H5 119.9 . . ?
C10 C5 H5 119.9 . . ?
F C6 C5 118.0(8) . . ?
F C6 C7 118.6(7) . . ?
C5 C6 C7 123.3(8) . . ?
C6 C7 C8 117.1(7) . . ?
C6 C7 N2 122.5(8) . . ?
C8 C7 N2 120.2(7) . . ?
C9 C8 C7 120.8(7) . . ?
C9 C8 H8 119.6 . . ?
C7 C8 H8 119.6 . . ?
N1 C9 C8 121.4(7) . . ?
N1 C9 C10 117.7(7) . . ?
C8 C9 C10 121.0(8) . . ?
C5 C10 C4 122.5(8) . . ?
C5 C10 C9 117.5(7) . . ?
C4 C10 C9 119.9(8) . . ?
N1 C11 C12 118.9(8) . . ?
N1 C11 C13 118.9(8) . . ?
C12 C11 C13 59.8(7) . . ?
N1 C11 H11 115.9 . . ?
C12 C11 H11 115.9 . . ?
C13 C11 H11 115.9 . . ?
C11 C12 C13 60.5(7) . . ?
C11 C12 H12A 117.7 . . ?
C13 C12 H12A 117.7 . . ?
C11 C12 H12B 117.7 . . ?
C13 C12 H12B 117.7 . . ?
H12A C12 H12B 114.8 . . ?
C12 C13 C11 59.7(6) . . ?
C12 C13 H13A 117.8 . . ?
C11 C13 H13A 117.8 . . ?
C12 C13 H13B 117.8 . . ?
C11 C13 H13B 117.8 . . ?
H13A C13 H13B 114.9 . . ?
N2 C14 C15 108.5(7) . . ?
N2 C14 H14A 110.0 . . ?
C15 C14 H14A 110.0 . . ?
N2 C14 H14B 110.0 . . ?
C15 C14 H14B 110.0 . . ?
H14A C14 H14B 108.4 . . ?
N3 C15 C14 110.6(7) . . ?
N3 C15 H15A 109.5 . . ?
C14 C15 H15A 109.5 . . ?
N3 C15 H15B 109.5 . . ?
C14 C15 H15B 109.5 . . ?
H15A C15 H15B 108.1 . . ?
C17 C16 N3 112.3(7) . . ?
C17 C16 H16A 109.1 . . ?
N3 C16 H16A 109.1 . . ?
C17 C16 H16B 109.1 . . ?
N3 C16 H16B 109.1 . . ?
H16A C16 H16B 107.9 . . ?
N2 C17 C16 112.7(8) . . ?
N2 C17 H17A 109.0 . . ?
C16 C17 H17A 109.0 . . ?
N2 C17 H17B 109.0 . . ?
C16 C17 H17B 109.0 . . ?
H17A C17 H17B 107.8 . . ?
C19 C18 N3 117.6(14) . . ?
C19 C18 H18A 107.9 . . ?
N3 C18 H18A 107.9 . . ?
C19 C18 H18B 107.9 . . ?
N3 C18 H18B 107.9 . . ?
H18A C18 H18B 107.2 . . ?
C18 C19 H19A 109.5 . . ?
C18 C19 H19B 109.5 . . ?
H19A C19 H19B 109.5 . . ?
C18 C19 H19C 109.5 . . ?
H19A C19 H19C 109.5 . . ?
H19B C19 H19C 109.5 . . ?
HW1A OW1 HW1B 128(10) . . ?
HW2A OW2 HW2B 107(10) . . ?

loop_
_geom_bond_atom_site_label_1
_geom_bond_atom_site_label_2
_geom_bond_distance
_geom_bond_site_symmetry_2
_geom_bond_publ_flag
Bi Cl5 2.560(3) . ?
Bi Cl4 2.560(3) . ?
Bi Cl2 2.679(3) . ?
Bi Cl3 2.724(3) . ?
Bi Cl1 2.898(3) . ?
Bi Cl1 2.949(3) 2_665 ?
Cl1 Bi 2.949(2) 2_665 ?
O1 C4 1.333(10) . ?
O1 HO1 0.898(10) . ?
O2 C1 1.215(11) . ?
O3 C1 1.286(12) . ?
O3 HO3 0.899(10) . ?
F C6 1.342(10) . ?
N1 C2 1.331(10) . ?
N1 C9 1.378(11) . ?
N1 C11 1.452(10) . ?
N2 C7 1.403(10) . ?
N2 C17 1.442(11) . ?
N2 C14 1.485(11) . ?
N3 C15 1.478(11) . ?
N3 C16 1.483(12) . ?
N3 C18 1.510(16) . ?
N3 H3 0.9800 . ?
C1 C3 1.493(12) . ?
C2 C3 1.367(12) . ?
C2 H2 0.9300 . ?
C3 C4 1.389(12) . ?
C4 C10 1.402(11) . ?
C5 C6 1.366(11) . ?
C5 C10 1.400(12) . ?
C5 H5 0.9300 . ?
C6 C7 1.393(11) . ?
C7 C8 1.398(12) . ?
C8 C9 1.388(11) . ?
C8 H8 0.9300 . ?
C9 C10 1.420(11) . ?
C11 C12 1.507(13) . ?
C11 C13 1.521(14) . ?
C11 H11 0.9800 . ?
C12 C13 1.510(15) . ?
C12 H12A 0.9700 . ?
C12 H12B 0.9700 . ?
C13 H13A 0.9700 . ?
C13 H13B 0.9700 . ?
C14 C15 1.522(12) . ?
C14 H14A 0.9700 . ?
C14 H14B 0.9700 . ?
C15 H15A 0.9700 . ?
C15 H15B 0.9700 . ?
C16 C17 1.470(13) . ?
C16 H16A 0.9700 . ?
C16 H16B 0.9700 . ?
C17 H17A 0.9700 . ?
C17 H17B 0.9700 . ?
C18 C19 1.462(9) . ?
C18 H18A 0.9700 . ?
C18 H18B 0.9700 . ?
C19 H19A 0.9600 . ?
C19 H19B 0.9600 . ?
C19 H19C 0.9600 . ?
OW1 HW1A 0.901(10) . ?
OW1 HW1B 0.85(15) . ?
OW2 HW2A 0.900(10) . ?
OW2 HW2B 0.900(10) . ?
